data_4312803
loop_
_publ_author_name
'Andrey Yu. Kovalevsky'
'Milan Gembicky'
'Irina V. Novozhilova'
'Philip Coppens'

_publ_section_title
;
 Solid-State Structure Dependence of the Molecular Distortion and
 Spectroscopic Properties of the Cu(I)
 Bis(2,9-dimethyl-1,10-phenanthroline) Ion
;
_journal_name_full 'Inorganic Chemistry'
_journal_page_first 8794
_journal_page_last 8802
_journal_paper_doi 10.1021/ic0348805
_journal_volume 42
_journal_year 2003
_chemical_formula_sum 'C42 H32 Cu N4 O5.5 S'
_chemical_formula_weight 776.32
_chemical_melting_point ?
_chemical_name_common '[Cu(I)(dmp)2]AQSO3x0.5H2O'
_chemical_name_systematic
;
bis-(2,9-dimethyl-1,10-phenanthroline)copper(I)
9,10-anthraquinone-2-sulfonate water semi-solvate
;
_space_group_IT_number 2
_symmetry_cell_setting triclinic
_symmetry_space_group_name_Hall '-P 1'
_symmetry_space_group_name_H-M 'P -1'
_atom_sites_solution_hydrogens difmap
_atom_sites_solution_primary direct
_atom_sites_solution_secondary difmap
_audit_creation_method SHELXL-97
_cell_angle_alpha 89.070(3)
_cell_angle_beta 71.368(2)
_cell_angle_gamma 78.308(2)
_cell_formula_units_Z 4
_cell_length_a 13.6845(8)
_cell_length_b 14.3426(9)
_cell_length_c 18.5853(11)
_cell_measurement_reflns_used 744
_cell_measurement_temperature 90(1)
_cell_measurement_theta_max 25.06
_cell_measurement_theta_min 1.61
_cell_volume 3380.2(4)
_computing_cell_refinement 'Bruker SMART'
_computing_data_collection 'Bruker SMART'
_computing_data_reduction 'Bruker SAINT'
_computing_molecular_graphics 'Bruker SHELXTL'
_computing_publication_material 'Bruker SHELXTL'
_computing_structure_refinement 'SHELXL-97 (Sheldrick, 1997)'
_computing_structure_solution 'SHELXS-97 (Sheldrick, 1990)'
_diffrn_ambient_temperature 90(1)
_diffrn_measured_fraction_theta_full 0.982
_diffrn_measured_fraction_theta_max 0.982
_diffrn_measurement_device_type 'CCD area detector'
_diffrn_measurement_method 'phi and omega scans'
_diffrn_radiation_monochromator graphite
_diffrn_radiation_source 'rotating anode'
_diffrn_radiation_type MoK\a
_diffrn_radiation_wavelength 0.71073
_diffrn_reflns_av_R_equivalents 0.0321
_diffrn_reflns_av_sigmaI/netI 0.0537
_diffrn_reflns_limit_h_max 16
_diffrn_reflns_limit_h_min -16
_diffrn_reflns_limit_k_max 17
_diffrn_reflns_limit_k_min -16
_diffrn_reflns_limit_l_max 21
_diffrn_reflns_limit_l_min -22
_diffrn_reflns_number 21583
_diffrn_reflns_theta_full 25.06
_diffrn_reflns_theta_max 25.06
_diffrn_reflns_theta_min 1.61
_exptl_absorpt_coefficient_mu 0.766
_exptl_absorpt_correction_T_max 0.9774
_exptl_absorpt_correction_T_min 0.7007
_exptl_absorpt_correction_type 'empirical SADABS 2.05'
_exptl_crystal_colour red
_exptl_crystal_density_diffrn 1.525
_exptl_crystal_density_meas 0
_exptl_crystal_density_method 'not measured'
_exptl_crystal_description needle
_exptl_crystal_F_000 1604
_exptl_crystal_size_max 0.50
_exptl_crystal_size_mid 0.22
_exptl_crystal_size_min 0.03
_refine_diff_density_max 0.290
_refine_diff_density_min -0.596
_refine_diff_density_rms 0.087
_refine_ls_extinction_method none
_refine_ls_goodness_of_fit_ref 1.027
_refine_ls_hydrogen_treatment 'riding model and ideal CH3 groups'
_refine_ls_matrix_type full
_refine_ls_number_parameters 972
_refine_ls_number_reflns 11755
_refine_ls_number_restraints 0
_refine_ls_restrained_S_all 1.027
_refine_ls_R_factor_all 0.0563
_refine_ls_R_factor_gt 0.0366
_refine_ls_shift/su_max 0.001
_refine_ls_shift/su_mean <0.001
_refine_ls_structure_factor_coef Fsqd
_refine_ls_weighting_details 'calc w=1/[\s^2^(Fo^2^)+(0.0428P)^2^+0.8160P] where P=(Fo^2^+2Fc^2^)/3'
_refine_ls_weighting_scheme calc
_refine_ls_wR_factor_gt 0.0868
_refine_ls_wR_factor_ref 0.0953
_reflns_number_gt 8963
_reflns_number_total 11755
_reflns_threshold_expression >2sigma(I)
_cod_data_source_file ic0348805si20031028_114907_10.cif
_cod_data_source_block aqso3h2o
_cod_depositor_comments
;
The following automatic conversions were performed:
'_symmetry_cell_setting' value 'Triclinic' changed to 'triclinic'
according to '/home/adriana/struct/CIF-dictionaries/cif_core.dic'
dictionary named 'cif_core.dic' version 2.4.1 from 2010-06-29.

Automatic conversion script
Id: cif_fix_enum 1555 2011-01-17 13:19:09Z saulius 

The following automatic conversions were performed:

'_chemical_melting_point' value 'not measured' was changed to '?' -
the value is undefined or not given.

Automatic conversion script
Id: cif_fix_values 1569 2011-02-09 13:29:24Z adriana 
;
_cod_original_formula_sum 'C42 H32 Cu N4 O5.50 S'
_cod_database_code 4312803

loop_
_symmetry_equiv_pos_as_xyz
'x, y, z'
'-x, -y, -z'

loop_
_atom_site_label
_atom_site_type_symbol
_atom_site_fract_x
_atom_site_fract_y
_atom_site_fract_z
_atom_site_U_iso_or_equiv
_atom_site_adp_type
_atom_site_occupancy
_atom_site_symmetry_multiplicity
_atom_site_calc_flag
_atom_site_refinement_flags
_atom_site_disorder_assembly
_atom_site_disorder_group
Cu1 Cu 0.74220(2) 0.73619(2) 0.452292(17) 0.01515(9) Uani 1 1 d . . .
Cu2 Cu 1.28102(3) 0.75158(2) 0.021868(18) 0.01987(9) Uani 1 1 d . . .
S1 S 0.66224(5) 0.76966(5) 0.06699(4) 0.02002(15) Uani 1 1 d . . .
S2 S 0.39039(5) 0.68757(4) 0.38294(4) 0.01638(14) Uani 1 1 d . . .
O1 O 1.06454(15) 0.58439(14) -0.02002(10) 0.0269(5) Uani 1 1 d . . .
O2 O 0.99661(15) 0.64598(14) -0.28837(10) 0.0261(4) Uani 1 1 d . . .
O3 O 0.57031(15) 0.80489(15) 0.04492(11) 0.0330(5) Uani 1 1 d . . .
O4 O 0.65658(16) 0.68637(13) 0.11202(11) 0.0322(5) Uani 1 1 d . . .
O5 O 0.69599(15) 0.84349(13) 0.10030(10) 0.0250(4) Uani 1 1 d . . .
O6 O -0.00408(15) 0.89070(15) 0.47378(11) 0.0312(5) Uani 1 1 d . . .
O7 O 0.07261(16) 0.83601(15) 0.73927(10) 0.0312(5) Uani 1 1 d . . .
O8 O 0.48041(14) 0.64026(13) 0.40410(10) 0.0232(4) Uani 1 1 d . . .
O9 O 0.34412(14) 0.62324(13) 0.35060(10) 0.0227(4) Uani 1 1 d . . .
O10 O 0.40661(14) 0.77141(13) 0.33965(10) 0.0244(4) Uani 1 1 d . . .
N1 N 0.82272(16) 0.69951(14) 0.34139(11) 0.0145(4) Uani 1 1 d . . .
N2 N 0.88672(16) 0.67355(14) 0.46380(12) 0.0162(5) Uani 1 1 d . . .
N3 N 0.61654(15) 0.69855(14) 0.53244(11) 0.0137(4) Uani 1 1 d . . .
N4 N 0.66291(15) 0.86980(14) 0.49853(11) 0.0133(4) Uani 1 1 d . . .
N5 N 1.19144(18) 0.78803(15) 0.12907(12) 0.0209(5) Uani 1 1 d . . .
N6 N 1.13930(17) 0.80729(15) 0.00216(12) 0.0185(5) Uani 1 1 d . . .
N7 N 1.39170(16) 0.82440(15) -0.03981(12) 0.0188(5) Uani 1 1 d . . .
N8 N 1.38486(17) 0.63914(15) -0.04084(12) 0.0204(5) Uani 1 1 d . . .
C1 C 0.7900(2) 0.71397(18) 0.28115(14) 0.0171(5) Uani 1 1 d . . .
C2 C 0.8576(2) 0.68661(19) 0.20673(15) 0.0213(6) Uani 1 1 d . . .
H2A H 0.8322 0.6991 0.1648 0.026 Uiso 1 1 calc R . .
C3 C 0.9600(2) 0.64193(18) 0.19500(15) 0.0208(6) Uani 1 1 d . . .
H3A H 1.0058 0.6221 0.1449 0.025 Uiso 1 1 calc R . .
C4 C 0.9975(2) 0.62538(18) 0.25718(14) 0.0184(6) Uani 1 1 d . . .
C5 C 1.1044(2) 0.58167(19) 0.25048(15) 0.0224(6) Uani 1 1 d . . .
H5A H 1.1534 0.5602 0.2017 0.027 Uiso 1 1 calc R . .
C6 C 1.1364(2) 0.57055(19) 0.31205(16) 0.0237(6) Uani 1 1 d . . .
H6A H 1.2079 0.5424 0.3059 0.028 Uiso 1 1 calc R . .
C7 C 1.0652(2) 0.60029(18) 0.38610(15) 0.0202(6) Uani 1 1 d . . .
C8 C 1.0939(2) 0.59003(19) 0.45250(16) 0.0237(6) Uani 1 1 d . . .
H8A H 1.1646 0.5631 0.4493 0.028 Uiso 1 1 calc R . .
C9 C 1.0201(2) 0.61872(19) 0.52123(16) 0.0227(6) Uani 1 1 d . . .
H9A H 1.0388 0.6101 0.5663 0.027 Uiso 1 1 calc R . .
C10 C 0.9160(2) 0.66120(18) 0.52578(15) 0.0200(6) Uani 1 1 d . . .
C11 C 0.92549(19) 0.65627(17) 0.32951(14) 0.0149(5) Uani 1 1 d . . .
C12 C 0.96007(19) 0.64315(17) 0.39513(14) 0.0163(5) Uani 1 1 d . . .
C13 C 0.6776(2) 0.76274(19) 0.29486(15) 0.0228(6) Uani 1 1 d . . .
H13A H 0.6325 0.7395 0.3409 0.034 Uiso 1 1 calc R . .
H13B H 0.6562 0.7489 0.2513 0.034 Uiso 1 1 calc R . .
H13C H 0.6704 0.8317 0.3014 0.034 Uiso 1 1 calc R . .
C14 C 0.8325(2) 0.6933(2) 0.60044(14) 0.0239(6) Uani 1 1 d . . .
H14A H 0.7975 0.7596 0.5983 0.036 Uiso 1 1 calc R . .
H14B H 0.8649 0.6889 0.6408 0.036 Uiso 1 1 calc R . .
H14C H 0.7806 0.6526 0.6112 0.036 Uiso 1 1 calc R . .
C15 C 0.59639(19) 0.61200(17) 0.54907(14) 0.0156(5) Uani 1 1 d . . .
C16 C 0.5169(2) 0.59752(19) 0.61580(14) 0.0194(6) Uani 1 1 d . . .
H16A H 0.5058 0.5349 0.6272 0.023 Uiso 1 1 calc R . .
C17 C 0.4563(2) 0.67236(19) 0.66360(15) 0.0208(6) Uani 1 1 d . . .
H17A H 0.4027 0.6623 0.7085 0.025 Uiso 1 1 calc R . .
C18 C 0.47279(19) 0.76552(18) 0.64670(14) 0.0168(5) Uani 1 1 d . . .
C19 C 0.4129(2) 0.84904(19) 0.69308(15) 0.0229(6) Uani 1 1 d . . .
H19A H 0.3561 0.8436 0.7374 0.027 Uiso 1 1 calc R . .
C20 C 0.4354(2) 0.93587(19) 0.67515(15) 0.0219(6) Uani 1 1 d . . .
H20A H 0.3949 0.9902 0.7075 0.026 Uiso 1 1 calc R . .
C21 C 0.5188(2) 0.94686(18) 0.60845(14) 0.0181(6) Uani 1 1 d . . .
C22 C 0.5446(2) 1.03591(18) 0.58578(14) 0.0192(6) Uani 1 1 d . . .
H22A H 0.5058 1.0927 0.6155 0.023 Uiso 1 1 calc R . .
C23 C 0.6253(2) 1.03916(18) 0.52119(14) 0.0199(6) Uani 1 1 d . . .
H23A H 0.6417 1.0988 0.5046 0.024 Uiso 1 1 calc R . .
C24 C 0.6849(2) 0.95493(18) 0.47858(14) 0.0161(5) Uani 1 1 d . . .
C25 C 0.55578(19) 0.77386(17) 0.58075(14) 0.0141(5) Uani 1 1 d . . .
C26 C 0.57975(19) 0.86667(17) 0.56169(13) 0.0144(5) Uani 1 1 d . . .
C27 C 0.6598(2) 0.53076(17) 0.49439(15) 0.0198(6) Uani 1 1 d . . .
H27A H 0.7238 0.5487 0.4607 0.030 Uiso 1 1 calc R . .
H27B H 0.6181 0.5146 0.4641 0.030 Uiso 1 1 calc R . .
H27C H 0.6793 0.4755 0.5224 0.030 Uiso 1 1 calc R . .
C28 C 0.7773(2) 0.95668(18) 0.40948(14) 0.0205(6) Uani 1 1 d . . .
H28A H 0.7882 0.9018 0.3750 0.031 Uiso 1 1 calc R . .
H28B H 0.8403 0.9537 0.4243 0.031 Uiso 1 1 calc R . .
H28C H 0.7640 1.0157 0.3837 0.031 Uiso 1 1 calc R . .
C29 C 1.2218(2) 0.78003(19) 0.19097(15) 0.0261(7) Uani 1 1 d . . .
C30 C 1.1489(3) 0.8125(2) 0.26291(16) 0.0352(8) Uani 1 1 d . . .
H30A H 1.1705 0.8035 0.3067 0.042 Uiso 1 1 calc R . .
C31 C 1.0482(3) 0.8566(2) 0.27056(16) 0.0349(8) Uani 1 1 d . . .
H31A H 1.0003 0.8792 0.3194 0.042 Uiso 1 1 calc R . .
C32 C 1.0146(2) 0.8689(2) 0.20600(16) 0.0285(7) Uani 1 1 d . . .
C33 C 0.9110(2) 0.9147(2) 0.20704(17) 0.0334(7) Uani 1 1 d . . .
H33A H 0.8600 0.9408 0.2539 0.040 Uiso 1 1 calc R . .
C34 C 0.8840(2) 0.9217(2) 0.14332(17) 0.0316(7) Uani 1 1 d . . .
H34A H 0.8142 0.9516 0.1461 0.038 Uiso 1 1 calc R . .
C35 C 0.9590(2) 0.8848(2) 0.07162(16) 0.0249(6) Uani 1 1 d . . .
C36 C 0.9370(2) 0.8931(2) 0.00282(16) 0.0269(7) Uani 1 1 d . . .
H36A H 0.8681 0.9214 0.0024 0.032 Uiso 1 1 calc R . .
C37 C 1.0151(2) 0.86028(19) -0.06353(16) 0.0239(6) Uani 1 1 d . . .
H37A H 1.0011 0.8662 -0.1104 0.029 Uiso 1 1 calc R . .
C38 C 1.1166(2) 0.81772(19) -0.06234(15) 0.0200(6) Uani 1 1 d . . .
C39 C 1.0903(2) 0.83176(19) 0.13651(14) 0.0210(6) Uani 1 1 d . . .
C40 C 1.0619(2) 0.84088(18) 0.06819(14) 0.0191(6) Uani 1 1 d . . .
C41 C 1.3343(3) 0.7377(2) 0.17991(17) 0.0359(8) Uani 1 1 d . . .
H41A H 1.3595 0.6859 0.1405 0.054 Uiso 1 1 calc R . .
H41B H 1.3414 0.7125 0.2277 0.054 Uiso 1 1 calc R . .
H41C H 1.3762 0.7868 0.1642 0.054 Uiso 1 1 calc R . .
C42 C 1.2058(2) 0.7831(2) -0.13378(14) 0.0257(6) Uani 1 1 d . . .
H42A H 1.2357 0.7156 -0.1305 0.039 Uiso 1 1 calc R . .
H42B H 1.2603 0.8204 -0.1403 0.039 Uiso 1 1 calc R . .
H42C H 1.1797 0.7905 -0.1773 0.039 Uiso 1 1 calc R . .
C43 C 1.3953(2) 0.91669(19) -0.03539(15) 0.0215(6) Uani 1 1 d . . .
C44 C 1.4642(2) 0.9573(2) -0.09394(16) 0.0256(6) Uani 1 1 d . . .
H44A H 1.4650 1.0231 -0.0901 0.031 Uiso 1 1 calc R . .
C45 C 1.5299(2) 0.9024(2) -0.15643(16) 0.0270(7) Uani 1 1 d . . .
H45A H 1.5744 0.9304 -0.1972 0.032 Uiso 1 1 calc R . .
C46 C 1.5319(2) 0.8041(2) -0.16055(15) 0.0230(6) Uani 1 1 d . . .
C47 C 1.6020(2) 0.7401(2) -0.22157(16) 0.0274(7) Uani 1 1 d . . .
H47A H 1.6493 0.7641 -0.2634 0.033 Uiso 1 1 calc R . .
C48 C 1.6023(2) 0.6459(2) -0.22104(16) 0.0283(7) Uani 1 1 d . . .
H48A H 1.6511 0.6046 -0.2618 0.034 Uiso 1 1 calc R . .
C49 C 1.5304(2) 0.6076(2) -0.16015(16) 0.0246(6) Uani 1 1 d . . .
C50 C 1.5266(2) 0.5104(2) -0.15609(17) 0.0287(7) Uani 1 1 d . . .
H50A H 1.5726 0.4662 -0.1959 0.034 Uiso 1 1 calc R . .
C51 C 1.4569(2) 0.4797(2) -0.09486(17) 0.0285(7) Uani 1 1 d . . .
H51A H 1.4566 0.4136 -0.0909 0.034 Uiso 1 1 calc R . .
C52 C 1.3851(2) 0.5459(2) -0.03739(16) 0.0239(6) Uani 1 1 d . . .
C53 C 1.4608(2) 0.76872(19) -0.10009(15) 0.0195(6) Uani 1 1 d . . .
C54 C 1.4583(2) 0.66903(19) -0.10014(15) 0.0199(6) Uani 1 1 d . . .
C55 C 1.3245(2) 0.9733(2) 0.03509(16) 0.0283(7) Uani 1 1 d . . .
H55A H 1.2552 0.9563 0.0498 0.042 Uiso 1 1 calc R . .
H55B H 1.3168 1.0414 0.0257 0.042 Uiso 1 1 calc R . .
H55C H 1.3550 0.9595 0.0762 0.042 Uiso 1 1 calc R . .
C56 C 1.3048(2) 0.5155(2) 0.02865(16) 0.0288(7) Uani 1 1 d . . .
H56A H 1.3017 0.5484 0.0754 0.043 Uiso 1 1 calc R . .
H56B H 1.3241 0.4465 0.0327 0.043 Uiso 1 1 calc R . .
H56C H 1.2356 0.5317 0.0213 0.043 Uiso 1 1 calc R . .
C57 C 1.0485(2) 0.59506(19) -0.08072(15) 0.0201(6) Uani 1 1 d . . .
C58 C 0.9442(2) 0.64633(17) -0.08448(14) 0.0170(5) Uani 1 1 d . . .
C59 C 0.8626(2) 0.67837(18) -0.01752(14) 0.0184(6) Uani 1 1 d . . .
H59A H 0.8731 0.6651 0.0300 0.022 Uiso 1 1 calc R . .
C60 C 0.7665(2) 0.72932(18) -0.01940(14) 0.0175(6) Uani 1 1 d . . .
C61 C 0.7502(2) 0.74761(19) -0.08908(15) 0.0220(6) Uani 1 1 d . . .
H61A H 0.6839 0.7821 -0.0905 0.026 Uiso 1 1 calc R . .
C62 C 0.8300(2) 0.71579(19) -0.15548(15) 0.0222(6) Uani 1 1 d . . .
H62A H 0.8185 0.7289 -0.2027 0.027 Uiso 1 1 calc R . .
C63 C 0.9273(2) 0.66477(18) -0.15486(14) 0.0185(6) Uani 1 1 d . . .
C64 C 1.0118(2) 0.63063(18) -0.22732(14) 0.0189(6) Uani 1 1 d . . .
C65 C 1.1151(2) 0.57690(18) -0.22371(14) 0.0179(6) Uani 1 1 d . . .
C66 C 1.1946(2) 0.54167(18) -0.29063(15) 0.0198(6) Uani 1 1 d . . .
H66A H 1.1834 0.5535 -0.3381 0.024 Uiso 1 1 calc R . .
C67 C 1.2902(2) 0.48951(19) -0.28860(15) 0.0227(6) Uani 1 1 d . . .
H67A H 1.3445 0.4660 -0.3347 0.027 Uiso 1 1 calc R . .
C68 C 1.3074(2) 0.47128(19) -0.21978(15) 0.0229(6) Uani 1 1 d . . .
H68A H 1.3731 0.4349 -0.2186 0.028 Uiso 1 1 calc R . .
C69 C 1.2283(2) 0.50636(19) -0.15262(15) 0.0218(6) Uani 1 1 d . . .
H69A H 1.2402 0.4941 -0.1054 0.026 Uiso 1 1 calc R . .
C70 C 1.1318(2) 0.55930(18) -0.15370(14) 0.0178(6) Uani 1 1 d . . .
C71 C 0.0128(2) 0.87832(19) 0.53406(15) 0.0215(6) Uani 1 1 d . . .
C72 C 0.1168(2) 0.82289(18) 0.53660(14) 0.0180(6) Uani 1 1 d . . .
C73 C 0.1946(2) 0.78678(19) 0.46969(15) 0.0201(6) Uani 1 1 d . . .
H73A H 0.1820 0.7981 0.4226 0.024 Uiso 1 1 calc R . .
C74 C 0.2909(2) 0.73416(17) 0.47056(14) 0.0177(6) Uani 1 1 d . . .
C75 C 0.3094(2) 0.71807(18) 0.53922(14) 0.0180(6) Uani 1 1 d . . .
H75A H 0.3754 0.6821 0.5400 0.022 Uiso 1 1 calc R . .
C76 C 0.2318(2) 0.75428(18) 0.60675(15) 0.0214(6) Uani 1 1 d . . .
H76A H 0.2450 0.7428 0.6536 0.026 Uiso 1 1 calc R . .
C77 C 0.1353(2) 0.80716(17) 0.60649(15) 0.0176(6) Uani 1 1 d . . .
C78 C 0.0536(2) 0.84565(19) 0.67931(15) 0.0226(6) Uani 1 1 d . . .
C79 C -0.0506(2) 0.89693(18) 0.67679(15) 0.0207(6) Uani 1 1 d . . .
C80 C -0.1309(2) 0.9312(2) 0.74427(16) 0.0253(6) Uani 1 1 d . . .
H80A H -0.1190 0.9196 0.7916 0.030 Uiso 1 1 calc R . .
C81 C -0.2265(2) 0.9813(2) 0.74302(16) 0.0279(7) Uani 1 1 d . . .
H81A H -0.2808 1.0036 0.7895 0.034 Uiso 1 1 calc R . .
C82 C -0.2453(2) 0.9999(2) 0.67444(17) 0.0308(7) Uani 1 1 d . . .
H82A H -0.3117 1.0353 0.6739 0.037 Uiso 1 1 calc R . .
C83 C -0.1665(2) 0.9664(2) 0.60720(16) 0.0275(7) Uani 1 1 d . . .
H83A H -0.1789 0.9789 0.5601 0.033 Uiso 1 1 calc R . .
C84 C -0.0693(2) 0.91474(19) 0.60779(15) 0.0206(6) Uani 1 1 d . . .
O1S O 0.48964(16) 0.90055(13) 0.23317(11) 0.0331(5) Uani 1 1 d . . .
H1OS H 0.4633 0.8521 0.2481 0.050 Uiso 1 1 d R . .
H2OS H 0.5389 0.8811 0.1918 0.050 Uiso 1 1 d R . .

loop_
_atom_site_aniso_label
_atom_site_aniso_U_11
_atom_site_aniso_U_22
_atom_site_aniso_U_33
_atom_site_aniso_U_23
_atom_site_aniso_U_13
_atom_site_aniso_U_12
Cu1 0.01486(16) 0.01473(16) 0.01331(16) 0.00014(12) -0.00207(13) -0.00138(13)
Cu2 0.02176(18) 0.02242(18) 0.01618(17) 0.00263(14) -0.00611(14) -0.00645(14)
S1 0.0197(3) 0.0205(3) 0.0181(3) 0.0016(3) -0.0043(3) -0.0031(3)
S2 0.0171(3) 0.0154(3) 0.0162(3) 0.0033(3) -0.0046(3) -0.0038(3)
O1 0.0257(11) 0.0349(12) 0.0198(10) -0.0003(9) -0.0123(8) 0.0027(9)
O2 0.0284(11) 0.0325(11) 0.0166(10) 0.0027(8) -0.0103(8) 0.0006(9)
O3 0.0181(10) 0.0501(14) 0.0277(11) -0.0006(10) -0.0072(9) -0.0006(10)
O4 0.0405(13) 0.0228(11) 0.0245(11) 0.0046(9) 0.0017(9) -0.0070(10)
O5 0.0273(11) 0.0221(10) 0.0232(10) -0.0044(8) -0.0056(8) -0.0035(9)
O6 0.0268(11) 0.0434(13) 0.0214(11) 0.0024(9) -0.0107(9) 0.0016(10)
O7 0.0346(12) 0.0389(12) 0.0183(10) -0.0017(9) -0.0118(9) 0.0019(10)
O8 0.0189(10) 0.0239(10) 0.0259(10) 0.0018(8) -0.0084(8) -0.0009(8)
O9 0.0256(10) 0.0232(10) 0.0205(10) -0.0003(8) -0.0078(8) -0.0071(8)
O10 0.0293(11) 0.0187(10) 0.0215(10) 0.0077(8) -0.0025(8) -0.0065(9)
N1 0.0157(11) 0.0113(10) 0.0148(11) -0.0006(9) -0.0029(9) -0.0025(9)
N2 0.0183(11) 0.0149(11) 0.0168(11) 0.0027(9) -0.0065(9) -0.0055(9)
N3 0.0151(11) 0.0146(11) 0.0124(10) 0.0017(9) -0.0059(9) -0.0028(9)
N4 0.0136(11) 0.0117(11) 0.0139(10) 0.0013(9) -0.0050(9) -0.0001(9)
N5 0.0313(13) 0.0207(12) 0.0132(11) 0.0047(9) -0.0074(10) -0.0110(10)
N6 0.0213(12) 0.0201(12) 0.0157(11) 0.0033(9) -0.0051(9) -0.0091(10)
N7 0.0186(12) 0.0218(12) 0.0187(11) 0.0054(10) -0.0098(10) -0.0046(10)
N8 0.0229(12) 0.0211(12) 0.0233(12) 0.0030(10) -0.0150(10) -0.0062(10)
C1 0.0207(14) 0.0152(13) 0.0171(13) 0.0018(11) -0.0070(11) -0.0063(11)
C2 0.0295(15) 0.0207(14) 0.0151(13) 0.0015(11) -0.0069(12) -0.0087(12)
C3 0.0238(15) 0.0203(14) 0.0145(13) -0.0008(11) -0.0001(11) -0.0061(12)
C4 0.0181(14) 0.0151(13) 0.0195(14) 0.0006(11) -0.0015(11) -0.0051(11)
C5 0.0162(14) 0.0202(14) 0.0247(15) -0.0023(12) 0.0011(12) -0.0026(11)
C6 0.0139(13) 0.0210(15) 0.0329(16) -0.0014(12) -0.0041(12) -0.0016(12)
C7 0.0193(14) 0.0164(14) 0.0266(15) 0.0023(12) -0.0088(12) -0.0057(11)
C8 0.0166(14) 0.0232(15) 0.0343(16) 0.0039(13) -0.0126(12) -0.0037(12)
C9 0.0270(15) 0.0218(15) 0.0257(15) 0.0072(12) -0.0163(13) -0.0075(12)
C10 0.0243(15) 0.0165(13) 0.0227(14) 0.0049(11) -0.0102(12) -0.0085(12)
C11 0.0171(13) 0.0097(12) 0.0188(13) 0.0016(10) -0.0065(11) -0.0037(11)
C12 0.0152(13) 0.0127(13) 0.0200(13) -0.0006(11) -0.0040(11) -0.0036(11)
C13 0.0236(15) 0.0264(15) 0.0185(14) 0.0024(12) -0.0085(12) -0.0026(12)
C14 0.0275(15) 0.0289(16) 0.0168(14) 0.0028(12) -0.0096(12) -0.0058(13)
C15 0.0168(13) 0.0155(13) 0.0183(13) 0.0051(11) -0.0097(11) -0.0054(11)
C16 0.0236(14) 0.0177(14) 0.0198(14) 0.0073(11) -0.0083(12) -0.0091(12)
C17 0.0196(14) 0.0265(15) 0.0159(13) 0.0041(12) -0.0033(11) -0.0082(12)
C18 0.0152(13) 0.0174(13) 0.0171(13) 0.0016(11) -0.0053(11) -0.0015(11)
C19 0.0184(14) 0.0286(16) 0.0166(14) -0.0001(12) 0.0021(11) -0.0061(12)
C20 0.0205(14) 0.0201(14) 0.0206(14) -0.0049(12) -0.0034(11) 0.0010(12)
C21 0.0198(14) 0.0192(14) 0.0160(13) -0.0013(11) -0.0070(11) -0.0033(11)
C22 0.0231(14) 0.0115(13) 0.0204(14) -0.0033(11) -0.0069(12) 0.0020(11)
C23 0.0270(15) 0.0127(13) 0.0216(14) 0.0019(11) -0.0095(12) -0.0050(12)
C24 0.0205(13) 0.0165(13) 0.0137(12) 0.0017(11) -0.0083(11) -0.0048(11)
C25 0.0135(12) 0.0154(13) 0.0141(12) 0.0006(10) -0.0062(10) -0.0013(11)
C26 0.0184(13) 0.0128(13) 0.0137(12) -0.0002(10) -0.0080(11) -0.0019(11)
C27 0.0236(14) 0.0131(13) 0.0223(14) 0.0027(11) -0.0070(12) -0.0038(11)
C28 0.0260(15) 0.0166(14) 0.0172(13) 0.0029(11) -0.0034(11) -0.0069(12)
C29 0.0440(18) 0.0202(15) 0.0211(15) 0.0058(12) -0.0152(13) -0.0148(14)
C30 0.064(2) 0.0340(18) 0.0175(15) 0.0067(13) -0.0191(15) -0.0232(17)
C31 0.049(2) 0.0370(18) 0.0156(15) -0.0038(13) 0.0001(14) -0.0202(16)
C32 0.0399(18) 0.0242(15) 0.0201(15) 0.0018(12) -0.0020(13) -0.0169(14)
C33 0.0310(17) 0.0339(18) 0.0259(16) -0.0041(14) 0.0064(14) -0.0105(14)
C34 0.0241(16) 0.0273(16) 0.0369(18) -0.0011(14) 0.0001(13) -0.0072(13)
C35 0.0233(15) 0.0230(15) 0.0263(15) 0.0019(12) -0.0007(12) -0.0116(12)
C36 0.0216(15) 0.0255(16) 0.0355(17) 0.0040(13) -0.0102(13) -0.0076(13)
C37 0.0263(15) 0.0245(15) 0.0245(15) 0.0049(12) -0.0120(13) -0.0077(13)
C38 0.0235(14) 0.0183(14) 0.0213(14) 0.0048(11) -0.0083(12) -0.0103(12)
C39 0.0274(15) 0.0176(14) 0.0168(13) 0.0033(11) -0.0015(12) -0.0115(12)
C40 0.0231(14) 0.0172(14) 0.0176(13) 0.0023(11) -0.0038(11) -0.0104(12)
C41 0.056(2) 0.0331(18) 0.0269(16) 0.0071(14) -0.0254(16) -0.0094(16)
C42 0.0265(15) 0.0367(17) 0.0156(14) 0.0032(12) -0.0088(12) -0.0073(13)
C43 0.0212(14) 0.0195(14) 0.0265(15) 0.0088(12) -0.0125(12) -0.0035(12)
C44 0.0233(15) 0.0202(15) 0.0347(17) 0.0109(13) -0.0114(13) -0.0052(12)
C45 0.0198(15) 0.0302(16) 0.0303(16) 0.0144(13) -0.0067(13) -0.0066(13)
C46 0.0190(14) 0.0274(16) 0.0238(15) 0.0074(12) -0.0108(12) -0.0016(12)
C47 0.0187(14) 0.0373(18) 0.0238(15) 0.0078(13) -0.0059(12) -0.0025(13)
C48 0.0206(15) 0.0389(18) 0.0214(15) -0.0020(13) -0.0041(12) -0.0012(13)
C49 0.0221(15) 0.0268(16) 0.0265(15) -0.0005(13) -0.0132(12) 0.0003(12)
C50 0.0242(15) 0.0273(16) 0.0345(17) -0.0069(13) -0.0123(13) 0.0004(13)
C51 0.0308(17) 0.0221(15) 0.0385(17) 0.0003(13) -0.0186(14) -0.0068(13)
C52 0.0266(15) 0.0245(15) 0.0277(15) 0.0042(12) -0.0170(13) -0.0076(13)
C53 0.0168(13) 0.0218(14) 0.0215(14) 0.0028(12) -0.0102(11) -0.0012(11)
C54 0.0182(14) 0.0256(15) 0.0187(14) 0.0033(12) -0.0105(11) -0.0035(12)
C55 0.0335(17) 0.0215(15) 0.0297(16) 0.0044(13) -0.0094(13) -0.0073(13)
C56 0.0349(17) 0.0233(15) 0.0356(17) 0.0048(13) -0.0191(14) -0.0108(13)
C57 0.0260(15) 0.0203(14) 0.0183(14) 0.0026(11) -0.0113(12) -0.0077(12)
C58 0.0225(14) 0.0132(13) 0.0175(13) 0.0014(11) -0.0098(11) -0.0030(11)
C59 0.0235(14) 0.0184(14) 0.0165(13) 0.0018(11) -0.0101(11) -0.0055(12)
C60 0.0216(14) 0.0134(13) 0.0178(13) 0.0017(11) -0.0061(11) -0.0049(11)
C61 0.0230(15) 0.0218(15) 0.0212(14) 0.0023(12) -0.0095(12) -0.0005(12)
C62 0.0266(15) 0.0235(15) 0.0187(14) 0.0049(12) -0.0118(12) -0.0037(12)
C63 0.0224(14) 0.0177(14) 0.0161(13) 0.0027(11) -0.0070(11) -0.0042(11)
C64 0.0220(14) 0.0163(14) 0.0181(14) -0.0002(11) -0.0052(11) -0.0051(11)
C65 0.0207(14) 0.0147(13) 0.0183(13) 0.0007(11) -0.0066(11) -0.0032(11)
C66 0.0238(14) 0.0178(14) 0.0180(14) 0.0034(11) -0.0063(11) -0.0055(12)
C67 0.0217(15) 0.0211(15) 0.0217(14) -0.0016(12) -0.0012(12) -0.0053(12)
C68 0.0200(14) 0.0186(14) 0.0299(16) -0.0005(12) -0.0080(12) -0.0035(12)
C69 0.0252(15) 0.0212(14) 0.0222(14) 0.0008(12) -0.0135(12) -0.0026(12)
C70 0.0205(14) 0.0140(13) 0.0188(14) -0.0009(11) -0.0061(11) -0.0032(11)
C71 0.0225(15) 0.0248(15) 0.0199(14) 0.0040(12) -0.0091(12) -0.0074(12)
C72 0.0206(14) 0.0165(13) 0.0186(13) 0.0034(11) -0.0065(11) -0.0077(11)
C73 0.0231(14) 0.0225(14) 0.0180(14) 0.0056(11) -0.0099(11) -0.0070(12)
C74 0.0214(14) 0.0114(13) 0.0208(14) 0.0029(11) -0.0059(11) -0.0067(11)
C75 0.0209(14) 0.0118(13) 0.0229(14) 0.0026(11) -0.0112(11) -0.0001(11)
C76 0.0298(16) 0.0193(14) 0.0205(14) 0.0049(12) -0.0139(12) -0.0081(12)
C77 0.0211(14) 0.0120(13) 0.0235(14) 0.0050(11) -0.0105(11) -0.0071(11)
C78 0.0312(16) 0.0189(14) 0.0210(15) 0.0038(12) -0.0106(12) -0.0093(12)
C79 0.0241(15) 0.0174(14) 0.0216(14) 0.0013(11) -0.0061(12) -0.0089(12)
C80 0.0283(16) 0.0263(16) 0.0213(14) 0.0023(12) -0.0069(12) -0.0074(13)
C81 0.0242(16) 0.0290(16) 0.0249(15) -0.0019(13) 0.0001(13) -0.0056(13)
C82 0.0223(15) 0.0356(18) 0.0318(17) -0.0004(14) -0.0058(13) -0.0049(14)
C83 0.0239(15) 0.0330(17) 0.0251(15) 0.0017(13) -0.0096(13) -0.0020(13)
C84 0.0190(14) 0.0199(14) 0.0218(14) 0.0010(12) -0.0052(11) -0.0036(12)
O1S 0.0389(12) 0.0222(11) 0.0254(11) 0.0051(9) 0.0033(9) -0.0005(9)

loop_
_atom_type_symbol
_atom_type_description
_atom_type_scat_dispersion_real
_atom_type_scat_dispersion_imag
_atom_type_scat_source
C C 0.0033 0.0016 'International Tables Vol C Tables 4.2.6.8 and 6.1.1.4'
H H 0.0000 0.0000 'International Tables Vol C Tables 4.2.6.8 and 6.1.1.4'
N N 0.0061 0.0033 'International Tables Vol C Tables 4.2.6.8 and 6.1.1.4'
O O 0.0106 0.0060 'International Tables Vol C Tables 4.2.6.8 and 6.1.1.4'
S S 0.1246 0.1234 'International Tables Vol C Tables 4.2.6.8 and 6.1.1.4'
Cu Cu 0.3201 1.2651 'International Tables Vol C Tables 4.2.6.8 and 6.1.1.4'

loop_
_geom_angle_atom_site_label_1
_geom_angle_atom_site_label_2
_geom_angle_atom_site_label_3
_geom_angle
_geom_angle_site_symmetry_1
_geom_angle_site_symmetry_3
_geom_angle_publ_flag
N1 Cu1 N3 135.65(8) . . ?
N1 Cu1 N4 126.85(8) . . ?
N3 Cu1 N4 81.60(8) . . ?
N1 Cu1 N2 81.76(8) . . ?
N3 Cu1 N2 113.62(8) . . ?
N4 Cu1 N2 122.00(8) . . ?
N5 Cu2 N8 139.74(9) . . ?
N5 Cu2 N7 123.64(9) . . ?
N8 Cu2 N7 82.54(9) . . ?
N5 Cu2 N6 81.78(9) . . ?
N8 Cu2 N6 121.65(8) . . ?
N7 Cu2 N6 108.24(8) . . ?
O3 S1 O4 114.50(13) . . ?
O3 S1 O5 113.45(12) . . ?
O4 S1 O5 112.31(12) . . ?
O3 S1 C60 105.50(12) . . ?
O4 S1 C60 104.69(11) . . ?
O5 S1 C60 105.27(11) . . ?
O8 S2 O10 114.22(11) . . ?
O8 S2 O9 113.81(11) . . ?
O10 S2 O9 113.53(11) . . ?
O8 S2 C74 105.22(12) . . ?
O10 S2 C74 103.86(11) . . ?
O9 S2 C74 104.77(11) . . ?
C1 N1 C11 118.1(2) . . ?
C1 N1 Cu1 129.24(17) . . ?
C11 N1 Cu1 112.62(16) . . ?
C10 N2 C12 118.4(2) . . ?
C10 N2 Cu1 130.32(18) . . ?
C12 N2 Cu1 111.32(16) . . ?
C15 N3 C25 118.2(2) . . ?
C15 N3 Cu1 129.40(17) . . ?
C25 N3 Cu1 111.66(16) . . ?
C24 N4 C26 117.8(2) . . ?
C24 N4 Cu1 130.01(17) . . ?
C26 N4 Cu1 112.00(16) . . ?
C29 N5 C39 118.9(2) . . ?
C29 N5 Cu2 127.4(2) . . ?
C39 N5 Cu2 113.56(17) . . ?
C38 N6 C40 118.3(2) . . ?
C38 N6 Cu2 130.86(18) . . ?
C40 N6 Cu2 110.78(17) . . ?
C43 N7 C53 118.9(2) . . ?
C43 N7 Cu2 130.42(18) . . ?
C53 N7 Cu2 109.92(17) . . ?
C52 N8 C54 118.4(2) . . ?
C52 N8 Cu2 130.62(19) . . ?
C54 N8 Cu2 110.52(17) . . ?
N1 C1 C2 122.2(2) . . ?
N1 C1 C13 117.6(2) . . ?
C2 C1 C13 120.2(2) . . ?
C3 C2 C1 119.6(2) . . ?
C2 C3 C4 119.8(2) . . ?
C11 C4 C3 117.0(2) . . ?
C11 C4 C5 119.0(2) . . ?
C3 C4 C5 124.0(2) . . ?
C6 C5 C4 121.2(2) . . ?
C5 C6 C7 121.1(2) . . ?
C12 C7 C8 116.8(2) . . ?
C12 C7 C6 119.5(2) . . ?
C8 C7 C6 123.7(2) . . ?
C9 C8 C7 119.8(2) . . ?
C8 C9 C10 120.1(2) . . ?
N2 C10 C9 121.6(2) . . ?
N2 C10 C14 116.8(2) . . ?
C9 C10 C14 121.6(2) . . ?
N1 C11 C4 123.2(2) . . ?
N1 C11 C12 117.3(2) . . ?
C4 C11 C12 119.5(2) . . ?
N2 C12 C7 123.3(2) . . ?
N2 C12 C11 116.9(2) . . ?
C7 C12 C11 119.7(2) . . ?
N3 C15 C16 121.5(2) . . ?
N3 C15 C27 117.9(2) . . ?
C16 C15 C27 120.6(2) . . ?
C17 C16 C15 120.3(2) . . ?
C16 C17 C18 119.9(2) . . ?
C25 C18 C17 116.5(2) . . ?
C25 C18 C19 119.2(2) . . ?
C17 C18 C19 124.3(2) . . ?
C20 C19 C18 121.3(2) . . ?
C19 C20 C21 120.9(2) . . ?
C26 C21 C22 116.9(2) . . ?
C26 C21 C20 119.6(2) . . ?
C22 C21 C20 123.5(2) . . ?
C23 C22 C21 119.2(2) . . ?
C22 C23 C24 120.4(2) . . ?
N4 C24 C23 121.9(2) . . ?
N4 C24 C28 117.0(2) . . ?
C23 C24 C28 121.1(2) . . ?
N3 C25 C18 123.5(2) . . ?
N3 C25 C26 117.1(2) . . ?
C18 C25 C26 119.4(2) . . ?
N4 C26 C21 123.7(2) . . ?
N4 C26 C25 116.7(2) . . ?
C21 C26 C25 119.6(2) . . ?
N5 C29 C30 120.3(3) . . ?
N5 C29 C41 117.4(2) . . ?
C30 C29 C41 122.3(3) . . ?
C31 C30 C29 120.9(3) . . ?
C30 C31 C32 120.1(3) . . ?
C39 C32 C31 115.9(3) . . ?
C39 C32 C33 119.0(3) . . ?
C31 C32 C33 125.1(3) . . ?
C34 C33 C32 121.7(3) . . ?
C33 C34 C35 120.8(3) . . ?
C36 C35 C40 117.2(2) . . ?
C36 C35 C34 123.6(3) . . ?
C40 C35 C34 119.1(3) . . ?
C37 C36 C35 119.6(3) . . ?
C36 C37 C38 119.8(3) . . ?
N6 C38 C37 122.0(2) . . ?
N6 C38 C42 116.1(2) . . ?
C37 C38 C42 121.8(2) . . ?
N5 C39 C32 123.8(3) . . ?
N5 C39 C40 117.0(2) . . ?
C32 C39 C40 119.3(3) . . ?
N6 C40 C35 123.1(2) . . ?
N6 C40 C39 116.8(2) . . ?
C35 C40 C39 120.1(2) . . ?
N7 C43 C44 121.2(3) . . ?
N7 C43 C55 117.1(2) . . ?
C44 C43 C55 121.7(2) . . ?
C45 C44 C43 119.9(3) . . ?
C44 C45 C46 120.0(3) . . ?
C53 C46 C45 116.8(3) . . ?
C53 C46 C47 119.1(3) . . ?
C45 C46 C47 124.1(3) . . ?
C48 C47 C46 121.2(3) . . ?
C47 C48 C49 121.0(3) . . ?
C54 C49 C50 116.8(3) . . ?
C54 C49 C48 119.3(3) . . ?
C50 C49 C48 123.9(3) . . ?
C51 C50 C49 119.9(3) . . ?
C50 C51 C52 120.1(3) . . ?
N8 C52 C51 121.3(3) . . ?
N8 C52 C56 117.1(2) . . ?
C51 C52 C56 121.7(3) . . ?
N7 C53 C46 123.0(2) . . ?
N7 C53 C54 116.9(2) . . ?
C46 C53 C54 120.1(2) . . ?
N8 C54 C49 123.3(3) . . ?
N8 C54 C53 117.4(2) . . ?
C49 C54 C53 119.3(2) . . ?
O1 C57 C70 121.7(2) . . ?
O1 C57 C58 121.0(2) . . ?
C70 C57 C58 117.3(2) . . ?
C59 C58 C63 119.4(2) . . ?
C59 C58 C57 119.4(2) . . ?
C63 C58 C57 121.2(2) . . ?
C60 C59 C58 120.6(2) . . ?
C59 C60 C61 119.9(2) . . ?
C59 C60 S1 120.2(2) . . ?
C61 C60 S1 119.9(2) . . ?
C62 C61 C60 119.9(2) . . ?
C61 C62 C63 121.1(2) . . ?
C62 C63 C58 119.1(2) . . ?
C62 C63 C64 120.0(2) . . ?
C58 C63 C64 120.9(2) . . ?
O2 C64 C63 120.8(2) . . ?
O2 C64 C65 121.2(2) . . ?
C63 C64 C65 118.0(2) . . ?
C66 C65 C70 119.8(2) . . ?
C66 C65 C64 119.2(2) . . ?
C70 C65 C64 121.0(2) . . ?
C67 C66 C65 120.3(2) . . ?
C66 C67 C68 120.5(2) . . ?
C67 C68 C69 119.6(2) . . ?
C68 C69 C70 120.6(2) . . ?
C69 C70 C65 119.2(2) . . ?
C69 C70 C57 119.2(2) . . ?
C65 C70 C57 121.5(2) . . ?
O6 C71 C84 121.7(2) . . ?
O6 C71 C72 120.8(2) . . ?
C84 C71 C72 117.5(2) . . ?
C73 C72 C77 120.0(2) . . ?
C73 C72 C71 119.4(2) . . ?
C77 C72 C71 120.6(2) . . ?
C72 C73 C74 120.5(2) . . ?
C73 C74 C75 119.7(2) . . ?
C73 C74 S2 119.7(2) . . ?
C75 C74 S2 120.6(2) . . ?
C74 C75 C76 120.2(2) . . ?
C77 C76 C75 120.5(2) . . ?
C76 C77 C72 119.0(2) . . ?
C76 C77 C78 119.7(2) . . ?
C72 C77 C78 121.3(2) . . ?
O7 C78 C77 120.7(2) . . ?
O7 C78 C79 121.4(2) . . ?
C77 C78 C79 117.9(2) . . ?
C80 C79 C84 119.0(2) . . ?
C80 C79 C78 119.7(2) . . ?
C84 C79 C78 121.3(2) . . ?
C81 C80 C79 120.6(3) . . ?
C80 C81 C82 120.7(3) . . ?
C83 C82 C81 119.4(3) . . ?
C82 C83 C84 120.5(3) . . ?
C83 C84 C79 119.9(2) . . ?
C83 C84 C71 118.8(2) . . ?
C79 C84 C71 121.3(2) . . ?

loop_
_geom_bond_atom_site_label_1
_geom_bond_atom_site_label_2
_geom_bond_distance
_geom_bond_site_symmetry_2
_geom_bond_publ_flag
Cu1 N1 2.022(2) . ?
Cu1 N3 2.045(2) . ?
Cu1 N4 2.0500(19) . ?
Cu1 N2 2.076(2) . ?
Cu2 N5 1.990(2) . ?
Cu2 N8 2.013(2) . ?
Cu2 N7 2.047(2) . ?
Cu2 N6 2.086(2) . ?
S1 O3 1.439(2) . ?
S1 O4 1.448(2) . ?
S1 O5 1.4560(19) . ?
S1 C60 1.783(3) . ?
S2 O8 1.4474(19) . ?
S2 O10 1.4509(18) . ?
S2 O9 1.4530(19) . ?
S2 C74 1.789(3) . ?
O1 C57 1.218(3) . ?
O2 C64 1.226(3) . ?
O6 C71 1.218(3) . ?
O7 C78 1.222(3) . ?
N1 C1 1.331(3) . ?
N1 C11 1.365(3) . ?
N2 C10 1.333(3) . ?
N2 C12 1.360(3) . ?
N3 C15 1.336(3) . ?
N3 C25 1.362(3) . ?
N4 C24 1.335(3) . ?
N4 C26 1.357(3) . ?
N5 C29 1.338(3) . ?
N5 C39 1.363(3) . ?
N6 C38 1.330(3) . ?
N6 C40 1.357(3) . ?
N7 C43 1.339(3) . ?
N7 C53 1.354(3) . ?
N8 C52 1.338(3) . ?
N8 C54 1.364(3) . ?
C1 C2 1.406(3) . ?
C1 C13 1.497(3) . ?
C2 C3 1.367(4) . ?
C3 C4 1.405(4) . ?
C4 C11 1.404(3) . ?
C4 C5 1.436(4) . ?
C5 C6 1.347(4) . ?
C6 C7 1.421(4) . ?
C7 C12 1.402(3) . ?
C7 C8 1.407(4) . ?
C8 C9 1.358(4) . ?
C9 C10 1.408(4) . ?
C10 C14 1.496(4) . ?
C11 C12 1.439(3) . ?
C15 C16 1.409(3) . ?
C15 C27 1.486(3) . ?
C16 C17 1.352(4) . ?
C17 C18 1.413(4) . ?
C18 C25 1.403(3) . ?
C18 C19 1.426(4) . ?
C19 C20 1.354(4) . ?
C20 C21 1.424(4) . ?
C21 C26 1.398(3) . ?
C21 C22 1.416(4) . ?
C22 C23 1.355(4) . ?
C23 C24 1.404(4) . ?
C24 C28 1.490(3) . ?
C25 C26 1.446(3) . ?
C29 C30 1.406(4) . ?
C29 C41 1.485(4) . ?
C30 C31 1.358(4) . ?
C31 C32 1.412(4) . ?
C32 C39 1.403(4) . ?
C32 C33 1.431(4) . ?
C33 C34 1.345(4) . ?
C34 C35 1.427(4) . ?
C35 C36 1.402(4) . ?
C35 C40 1.404(4) . ?
C36 C37 1.363(4) . ?
C37 C38 1.406(4) . ?
C38 C42 1.496(4) . ?
C39 C40 1.438(4) . ?
C43 C44 1.399(4) . ?
C43 C55 1.489(4) . ?
C44 C45 1.361(4) . ?
C45 C46 1.407(4) . ?
C46 C53 1.397(4) . ?
C46 C47 1.425(4) . ?
C47 C48 1.349(4) . ?
C48 C49 1.428(4) . ?
C49 C54 1.404(4) . ?
C49 C50 1.405(4) . ?
C50 C51 1.364(4) . ?
C51 C52 1.411(4) . ?
C52 C56 1.490(4) . ?
C53 C54 1.437(4) . ?
C57 C70 1.483(4) . ?
C57 C58 1.490(4) . ?
C58 C59 1.388(4) . ?
C58 C63 1.411(3) . ?
C59 C60 1.380(4) . ?
C60 C61 1.395(4) . ?
C61 C62 1.371(4) . ?
C62 C63 1.386(4) . ?
C63 C64 1.479(3) . ?
C64 C65 1.488(4) . ?
C65 C66 1.386(4) . ?
C65 C70 1.402(4) . ?
C66 C67 1.380(4) . ?
C67 C68 1.384(4) . ?
C68 C69 1.385(4) . ?
C69 C70 1.390(4) . ?
C71 C84 1.488(4) . ?
C71 C72 1.498(4) . ?
C72 C73 1.378(4) . ?
C72 C77 1.407(4) . ?
C73 C74 1.384(4) . ?
C74 C75 1.385(4) . ?
C75 C76 1.385(4) . ?
C76 C77 1.385(4) . ?
C77 C78 1.481(4) . ?
C78 C79 1.481(4) . ?
C79 C80 1.394(4) . ?
C79 C84 1.395(4) . ?
C80 C81 1.367(4) . ?
C81 C82 1.390(4) . ?
C82 C83 1.379(4) . ?
C83 C84 1.389(4) . ?

loop_
_geom_torsion_atom_site_label_1
_geom_torsion_atom_site_label_2
_geom_torsion_atom_site_label_3
_geom_torsion_atom_site_label_4
_geom_torsion
_geom_torsion_site_symmetry_1
_geom_torsion_site_symmetry_2
_geom_torsion_site_symmetry_3
_geom_torsion_site_symmetry_4
_geom_torsion_publ_flag
N3 Cu1 N1 C1 65.4(2) . . . . ?
N4 Cu1 N1 C1 -55.0(2) . . . . ?
N2 Cu1 N1 C1 -179.1(2) . . . . ?
N3 Cu1 N1 C11 -116.54(17) . . . . ?
N4 Cu1 N1 C11 123.10(16) . . . . ?
N2 Cu1 N1 C11 -1.01(16) . . . . ?
N1 Cu1 N2 C10 -179.5(2) . . . . ?
N3 Cu1 N2 C10 -43.0(2) . . . . ?
N4 Cu1 N2 C10 51.8(2) . . . . ?
N1 Cu1 N2 C12 1.57(16) . . . . ?
N3 Cu1 N2 C12 138.07(16) . . . . ?
N4 Cu1 N2 C12 -127.04(16) . . . . ?
N1 Cu1 N3 C15 45.7(3) . . . . ?
N4 Cu1 N3 C15 -178.6(2) . . . . ?
N2 Cu1 N3 C15 -57.3(2) . . . . ?
N1 Cu1 N3 C25 -144.62(15) . . . . ?
N4 Cu1 N3 C25 -8.88(15) . . . . ?
N2 Cu1 N3 C25 112.45(16) . . . . ?
N1 Cu1 N4 C24 -34.2(3) . . . . ?
N3 Cu1 N4 C24 -176.6(2) . . . . ?
N2 Cu1 N4 C24 70.7(2) . . . . ?
N1 Cu1 N4 C26 150.32(16) . . . . ?
N3 Cu1 N4 C26 7.89(16) . . . . ?
N2 Cu1 N4 C26 -104.77(17) . . . . ?
N8 Cu2 N5 C29 52.0(3) . . . . ?
N7 Cu2 N5 C29 -71.0(2) . . . . ?
N6 Cu2 N5 C29 -177.5(2) . . . . ?
N8 Cu2 N5 C39 -132.94(18) . . . . ?
N7 Cu2 N5 C39 104.08(18) . . . . ?
N6 Cu2 N5 C39 -2.40(17) . . . . ?
N5 Cu2 N6 C38 178.3(2) . . . . ?
N8 Cu2 N6 C38 -36.9(3) . . . . ?
N7 Cu2 N6 C38 55.5(2) . . . . ?
N5 Cu2 N6 C40 1.51(17) . . . . ?
N8 Cu2 N6 C40 146.28(16) . . . . ?
N7 Cu2 N6 C40 -121.29(17) . . . . ?
N5 Cu2 N7 C43 -29.4(3) . . . . ?
N8 Cu2 N7 C43 -176.2(2) . . . . ?
N6 Cu2 N7 C43 62.8(2) . . . . ?
N5 Cu2 N7 C53 161.22(16) . . . . ?
N8 Cu2 N7 C53 14.37(16) . . . . ?
N6 Cu2 N7 C53 -106.57(16) . . . . ?
N5 Cu2 N8 C52 39.1(3) . . . . ?
N7 Cu2 N8 C52 174.3(2) . . . . ?
N6 Cu2 N8 C52 -78.8(2) . . . . ?
N5 Cu2 N8 C54 -148.60(17) . . . . ?
N7 Cu2 N8 C54 -13.38(17) . . . . ?
N6 Cu2 N8 C54 93.48(18) . . . . ?
C11 N1 C1 C2 -0.2(4) . . . . ?
Cu1 N1 C1 C2 177.78(18) . . . . ?
C11 N1 C1 C13 -179.1(2) . . . . ?
Cu1 N1 C1 C13 -1.1(3) . . . . ?
N1 C1 C2 C3 1.3(4) . . . . ?
C13 C1 C2 C3 -179.8(2) . . . . ?
C1 C2 C3 C4 -1.2(4) . . . . ?
C2 C3 C4 C11 0.2(4) . . . . ?
C2 C3 C4 C5 -178.0(2) . . . . ?
C11 C4 C5 C6 -0.4(4) . . . . ?
C3 C4 C5 C6 177.8(3) . . . . ?
C4 C5 C6 C7 1.0(4) . . . . ?
C5 C6 C7 C12 -0.9(4) . . . . ?
C5 C6 C7 C8 179.6(3) . . . . ?
C12 C7 C8 C9 1.8(4) . . . . ?
C6 C7 C8 C9 -178.7(3) . . . . ?
C7 C8 C9 C10 -1.9(4) . . . . ?
C12 N2 C10 C9 0.6(4) . . . . ?
Cu1 N2 C10 C9 -178.21(18) . . . . ?
C12 N2 C10 C14 -178.5(2) . . . . ?
Cu1 N2 C10 C14 2.7(3) . . . . ?
C8 C9 C10 N2 0.7(4) . . . . ?
C8 C9 C10 C14 179.8(2) . . . . ?
C1 N1 C11 C4 -0.9(4) . . . . ?
Cu1 N1 C11 C4 -179.22(19) . . . . ?
C1 N1 C11 C12 178.6(2) . . . . ?
Cu1 N1 C11 C12 0.3(3) . . . . ?
C3 C4 C11 N1 0.9(4) . . . . ?
C5 C4 C11 N1 179.2(2) . . . . ?
C3 C4 C11 C12 -178.6(2) . . . . ?
C5 C4 C11 C12 -0.3(4) . . . . ?
C10 N2 C12 C7 -0.6(4) . . . . ?
Cu1 N2 C12 C7 178.41(19) . . . . ?
C10 N2 C12 C11 179.1(2) . . . . ?
Cu1 N2 C12 C11 -1.9(3) . . . . ?
C8 C7 C12 N2 -0.6(4) . . . . ?
C6 C7 C12 N2 179.9(2) . . . . ?
C8 C7 C12 C11 179.7(2) . . . . ?
C6 C7 C12 C11 0.2(4) . . . . ?
N1 C11 C12 N2 1.1(3) . . . . ?
C4 C11 C12 N2 -179.3(2) . . . . ?
N1 C11 C12 C7 -179.2(2) . . . . ?
C4 C11 C12 C7 0.4(4) . . . . ?
C25 N3 C15 C16 -2.0(4) . . . . ?
Cu1 N3 C15 C16 167.18(18) . . . . ?
C25 N3 C15 C27 177.3(2) . . . . ?
Cu1 N3 C15 C27 -13.5(3) . . . . ?
N3 C15 C16 C17 2.3(4) . . . . ?
C27 C15 C16 C17 -177.0(2) . . . . ?
C15 C16 C17 C18 -0.1(4) . . . . ?
C16 C17 C18 C25 -2.2(4) . . . . ?
C16 C17 C18 C19 179.6(2) . . . . ?
C25 C18 C19 C20 -0.7(4) . . . . ?
C17 C18 C19 C20 177.4(3) . . . . ?
C18 C19 C20 C21 1.0(4) . . . . ?
C19 C20 C21 C26 -1.3(4) . . . . ?
C19 C20 C21 C22 178.6(3) . . . . ?
C26 C21 C22 C23 0.1(4) . . . . ?
C20 C21 C22 C23 -179.8(3) . . . . ?
C21 C22 C23 C24 -2.1(4) . . . . ?
C26 N4 C24 C23 0.5(4) . . . . ?
Cu1 N4 C24 C23 -174.80(18) . . . . ?
C26 N4 C24 C28 179.4(2) . . . . ?
Cu1 N4 C24 C28 4.1(3) . . . . ?
C22 C23 C24 N4 1.9(4) . . . . ?
C22 C23 C24 C28 -177.0(2) . . . . ?
C15 N3 C25 C18 -0.5(4) . . . . ?
Cu1 N3 C25 C18 -171.5(2) . . . . ?
C15 N3 C25 C26 179.6(2) . . . . ?
Cu1 N3 C25 C26 8.6(3) . . . . ?
C17 C18 C25 N3 2.5(4) . . . . ?
C19 C18 C25 N3 -179.2(2) . . . . ?
C17 C18 C25 C26 -177.5(2) . . . . ?
C19 C18 C25 C26 0.8(4) . . . . ?
C24 N4 C26 C21 -2.6(4) . . . . ?
Cu1 N4 C26 C21 173.44(19) . . . . ?
C24 N4 C26 C25 178.3(2) . . . . ?
Cu1 N4 C26 C25 -5.7(3) . . . . ?
C22 C21 C26 N4 2.4(4) . . . . ?
C20 C21 C26 N4 -177.7(2) . . . . ?
C22 C21 C26 C25 -178.5(2) . . . . ?
C20 C21 C26 C25 1.4(4) . . . . ?
N3 C25 C26 N4 -2.0(3) . . . . ?
C18 C25 C26 N4 178.0(2) . . . . ?
N3 C25 C26 C21 178.9(2) . . . . ?
C18 C25 C26 C21 -1.1(4) . . . . ?
C39 N5 C29 C30 2.8(4) . . . . ?
Cu2 N5 C29 C30 177.7(2) . . . . ?
C39 N5 C29 C41 -176.1(2) . . . . ?
Cu2 N5 C29 C41 -1.2(4) . . . . ?
N5 C29 C30 C31 -3.2(4) . . . . ?
C41 C29 C30 C31 175.6(3) . . . . ?
C29 C30 C31 C32 1.1(5) . . . . ?
C30 C31 C32 C39 1.1(4) . . . . ?
C30 C31 C32 C33 -179.6(3) . . . . ?
C39 C32 C33 C34 1.0(4) . . . . ?
C31 C32 C33 C34 -178.3(3) . . . . ?
C32 C33 C34 C35 -1.1(5) . . . . ?
C33 C34 C35 C36 -177.5(3) . . . . ?
C33 C34 C35 C40 -0.1(4) . . . . ?
C40 C35 C36 C37 -1.0(4) . . . . ?
C34 C35 C36 C37 176.4(3) . . . . ?
C35 C36 C37 C38 0.6(4) . . . . ?
C40 N6 C38 C37 -1.4(4) . . . . ?
Cu2 N6 C38 C37 -177.98(19) . . . . ?
C40 N6 C38 C42 177.6(2) . . . . ?
Cu2 N6 C38 C42 1.0(4) . . . . ?
C36 C37 C38 N6 0.6(4) . . . . ?
C36 C37 C38 C42 -178.3(3) . . . . ?
C29 N5 C39 C32 -0.4(4) . . . . ?
Cu2 N5 C39 C32 -176.0(2) . . . . ?
C29 N5 C39 C40 178.5(2) . . . . ?
Cu2 N5 C39 C40 2.9(3) . . . . ?
C31 C32 C39 N5 -1.5(4) . . . . ?
C33 C32 C39 N5 179.1(2) . . . . ?
C31 C32 C39 C40 179.6(2) . . . . ?
C33 C32 C39 C40 0.2(4) . . . . ?
C38 N6 C40 C35 0.9(4) . . . . ?
Cu2 N6 C40 C35 178.2(2) . . . . ?
C38 N6 C40 C39 -177.7(2) . . . . ?
Cu2 N6 C40 C39 -0.4(3) . . . . ?
C36 C35 C40 N6 0.3(4) . . . . ?
C34 C35 C40 N6 -177.3(2) . . . . ?
C36 C35 C40 C39 178.8(2) . . . . ?
C34 C35 C40 C39 1.3(4) . . . . ?
N5 C39 C40 N6 -1.6(3) . . . . ?
C32 C39 C40 N6 177.3(2) . . . . ?
N5 C39 C40 C35 179.7(2) . . . . ?
C32 C39 C40 C35 -1.3(4) . . . . ?
C53 N7 C43 C44 4.1(4) . . . . ?
Cu2 N7 C43 C44 -164.50(19) . . . . ?
C53 N7 C43 C55 -174.7(2) . . . . ?
Cu2 N7 C43 C55 16.7(4) . . . . ?
N7 C43 C44 C45 -0.8(4) . . . . ?
C55 C43 C44 C45 178.0(3) . . . . ?
C43 C44 C45 C46 -2.8(4) . . . . ?
C44 C45 C46 C53 3.0(4) . . . . ?
C44 C45 C46 C47 -176.4(3) . . . . ?
C53 C46 C47 C48 -1.6(4) . . . . ?
C45 C46 C47 C48 177.9(3) . . . . ?
C46 C47 C48 C49 1.7(4) . . . . ?
C47 C48 C49 C54 0.1(4) . . . . ?
C47 C48 C49 C50 -180.0(3) . . . . ?
C54 C49 C50 C51 -1.6(4) . . . . ?
C48 C49 C50 C51 178.5(3) . . . . ?
C49 C50 C51 C52 3.0(4) . . . . ?
C54 N8 C52 C51 -2.3(4) . . . . ?
Cu2 N8 C52 C51 169.55(19) . . . . ?
C54 N8 C52 C56 179.2(2) . . . . ?
Cu2 N8 C52 C56 -9.0(4) . . . . ?
C50 C51 C52 N8 -1.1(4) . . . . ?
C50 C51 C52 C56 177.4(3) . . . . ?
C43 N7 C53 C46 -3.9(4) . . . . ?
Cu2 N7 C53 C46 166.9(2) . . . . ?
C43 N7 C53 C54 176.3(2) . . . . ?
Cu2 N7 C53 C54 -12.9(3) . . . . ?
C45 C46 C53 N7 0.4(4) . . . . ?
C47 C46 C53 N7 179.9(2) . . . . ?
C45 C46 C53 C54 -179.8(2) . . . . ?
C47 C46 C53 C54 -0.4(4) . . . . ?
C52 N8 C54 C49 3.8(4) . . . . ?
Cu2 N8 C54 C49 -169.6(2) . . . . ?
C52 N8 C54 C53 -176.2(2) . . . . ?
Cu2 N8 C54 C53 10.4(3) . . . . ?
C50 C49 C54 N8 -1.9(4) . . . . ?
C48 C49 C54 N8 178.0(2) . . . . ?
C50 C49 C54 C53 178.1(2) . . . . ?
C48 C49 C54 C53 -2.0(4) . . . . ?
N7 C53 C54 N8 1.9(3) . . . . ?
C46 C53 C54 N8 -177.9(2) . . . . ?
N7 C53 C54 C49 -178.1(2) . . . . ?
C46 C53 C54 C49 2.1(4) . . . . ?
O1 C57 C58 C59 -3.1(4) . . . . ?
C70 C57 C58 C59 177.9(2) . . . . ?
O1 C57 C58 C63 175.5(3) . . . . ?
C70 C57 C58 C63 -3.5(4) . . . . ?
C63 C58 C59 C60 -1.2(4) . . . . ?
C57 C58 C59 C60 177.4(2) . . . . ?
C58 C59 C60 C61 1.1(4) . . . . ?
C58 C59 C60 S1 179.74(19) . . . . ?
O3 S1 C60 C59 -170.5(2) . . . . ?
O4 S1 C60 C59 -49.3(2) . . . . ?
O5 S1 C60 C59 69.2(2) . . . . ?
O3 S1 C60 C61 8.2(2) . . . . ?
O4 S1 C60 C61 129.3(2) . . . . ?
O5 S1 C60 C61 -112.1(2) . . . . ?
C59 C60 C61 C62 -0.7(4) . . . . ?
S1 C60 C61 C62 -179.4(2) . . . . ?
C60 C61 C62 C63 0.5(4) . . . . ?
C61 C62 C63 C58 -0.6(4) . . . . ?
C61 C62 C63 C64 179.5(2) . . . . ?
C59 C58 C63 C62 1.0(4) . . . . ?
C57 C58 C63 C62 -177.6(2) . . . . ?
C59 C58 C63 C64 -179.2(2) . . . . ?
C57 C58 C63 C64 2.2(4) . . . . ?
C62 C63 C64 O2 -0.8(4) . . . . ?
C58 C63 C64 O2 179.3(2) . . . . ?
C62 C63 C64 C65 179.5(2) . . . . ?
C58 C63 C64 C65 -0.4(4) . . . . ?
O2 C64 C65 C66 -1.6(4) . . . . ?
C63 C64 C65 C66 178.1(2) . . . . ?
O2 C64 C65 C70 -179.8(2) . . . . ?
C63 C64 C65 C70 -0.1(4) . . . . ?
C70 C65 C66 C67 -0.1(4) . . . . ?
C64 C65 C66 C67 -178.3(2) . . . . ?
C65 C66 C67 C68 0.4(4) . . . . ?
C66 C67 C68 C69 -0.5(4) . . . . ?
C67 C68 C69 C70 0.3(4) . . . . ?
C68 C69 C70 C65 0.0(4) . . . . ?
C68 C69 C70 C57 179.5(2) . . . . ?
C66 C65 C70 C69 -0.1(4) . . . . ?
C64 C65 C70 C69 178.1(2) . . . . ?
C66 C65 C70 C57 -179.5(2) . . . . ?
C64 C65 C70 C57 -1.3(4) . . . . ?
O1 C57 C70 C69 4.6(4) . . . . ?
C58 C57 C70 C69 -176.4(2) . . . . ?
O1 C57 C70 C65 -175.9(2) . . . . ?
C58 C57 C70 C65 3.0(4) . . . . ?
O6 C71 C72 C73 0.9(4) . . . . ?
C84 C71 C72 C73 179.2(2) . . . . ?
O6 C71 C72 C77 -178.7(3) . . . . ?
C84 C71 C72 C77 -0.5(4) . . . . ?
C77 C72 C73 C74 0.6(4) . . . . ?
C71 C72 C73 C74 -179.1(2) . . . . ?
C72 C73 C74 C75 -0.3(4) . . . . ?
C72 C73 C74 S2 179.7(2) . . . . ?
O8 S2 C74 C73 178.0(2) . . . . ?
O10 S2 C74 C73 57.6(2) . . . . ?
O9 S2 C74 C73 -61.7(2) . . . . ?
O8 S2 C74 C75 -2.0(2) . . . . ?
O10 S2 C74 C75 -122.3(2) . . . . ?
O9 S2 C74 C75 118.3(2) . . . . ?
C73 C74 C75 C76 0.1(4) . . . . ?
S2 C74 C75 C76 -179.90(19) . . . . ?
C74 C75 C76 C77 -0.2(4) . . . . ?
C75 C76 C77 C72 0.5(4) . . . . ?
C75 C76 C77 C78 -179.7(2) . . . . ?
C73 C72 C77 C76 -0.7(4) . . . . ?
C71 C72 C77 C76 179.0(2) . . . . ?
C73 C72 C77 C78 179.5(2) . . . . ?
C71 C72 C77 C78 -0.8(4) . . . . ?
C76 C77 C78 O7 4.3(4) . . . . ?
C72 C77 C78 O7 -175.9(3) . . . . ?
C76 C77 C78 C79 -176.5(2) . . . . ?
C72 C77 C78 C79 3.3(4) . . . . ?
O7 C78 C79 C80 -3.1(4) . . . . ?
C77 C78 C79 C80 177.6(2) . . . . ?
O7 C78 C79 C84 174.6(3) . . . . ?
C77 C78 C79 C84 -4.6(4) . . . . ?
C84 C79 C80 C81 0.2(4) . . . . ?
C78 C79 C80 C81 178.0(3) . . . . ?
C79 C80 C81 C82 -0.7(4) . . . . ?
C80 C81 C82 C83 0.6(4) . . . . ?
C81 C82 C83 C84 -0.1(5) . . . . ?
C82 C83 C84 C79 -0.4(4) . . . . ?
C82 C83 C84 C71 178.8(3) . . . . ?
C80 C79 C84 C83 0.4(4) . . . . ?
C78 C79 C84 C83 -177.4(2) . . . . ?
C80 C79 C84 C71 -178.8(2) . . . . ?
C78 C79 C84 C71 3.4(4) . . . . ?
O6 C71 C84 C83 -1.8(4) . . . . ?
C72 C71 C84 C83 180.0(2) . . . . ?
O6 C71 C84 C79 177.4(3) . . . . ?
C72 C71 C84 C79 -0.8(4) . . . . ?
